data_1526118
loop_
_publ_author_name
'Gomez, M.I.'
'de Moran, J.A.'
'Lucotti, G.'
'Carbonio, R.E.'
'Aymonino, P.J.'
'Stephens, P.W.'
'Pagola, S.'

_publ_section_title
;
 Ab initio structure solution of Ba Fe O2.8-d, a new polytype in the
 system Ba Fe Oy (2.5<= y<= 3.0) prepared from the oxidative thermal
 decomposition of Ba Fe ((C N)5 N O) * 3(H2 O)
;
_journal_name_full 'Journal of Solid State Chemistry'
_journal_page_first 17
_journal_page_last 24
_journal_volume 160
_journal_year 2001
_chemical_formula_sum 'Ba Fe O2.654'
_space_group_IT_number 194
_symmetry_space_group_name_Hall '-P 6c 2c'
_symmetry_space_group_name_H-M 'P 63/m m c'
_cell_angle_alpha 90
_cell_angle_beta 90
_cell_angle_gamma 120
_cell_formula_units_Z 10
_cell_length_a 5.77944
_cell_length_b 5.77944
_cell_length_c 24.60871
_cell_volume 711.854
_citation_journal_id_ASTM JSSCBI
_cod_data_source_file Gomez_JSSCBI_2001_1608.cif
_cod_data_source_block Ba1Fe1O2.654
_cod_original_cell_volume 711.8541
_cod_original_formula_sum 'Ba1 Fe1 O2.654'
_cod_database_code 1526118

loop_
_symmetry_equiv_pos_as_xyz
x,y,z
x-y,x,z+1/2
-y,x-y,z
-x,-y,z+1/2
-x+y,-x,z
y,-x+y,z+1/2
-y,-x,-z+1/2
x-y,-y,-z
x,x-y,-z+1/2
y,x,-z
-x+y,y,-z+1/2
-x,-x+y,-z
-x,-y,-z
-x+y,-x,-z-1/2
y,-x+y,-z
x,y,-z-1/2
x-y,x,-z
-y,x-y,-z-1/2
y,x,z-1/2
-x+y,y,z
-x,-x+y,z-1/2
-y,-x,z
x-y,-y,z-1/2
x,x-y,z

loop_
_atom_site_label
_atom_site_type_symbol
_atom_site_fract_x
_atom_site_fract_y
_atom_site_fract_z
_atom_site_occupancy
_atom_site_U_iso_or_equiv
O1 O-2 0.3298 0.1649 0.35075 1 0.0
Ba3 Ba+2 0.3333 0.6667 0.96064 1 0.0
Ba1 Ba+2 0 0 0.25 1 0.0
Ba2 Ba+2 0.3333 0.6667 0.37222 1 0.0
O2 O-2 0.705 0.8525 0.45441 0.878 0.0
Fe1 Fe+3 0 0 0.60771 1 0.0
Fe3 Fe+4 0 0 0 1 0.0
O4 O-2 0.3333 0.6667 0.25 1 0.0
O3 O-2 0.3333 0.6667 0.75 1 0.0
Fe2 Fe+3 0.3333 0.6667 0.82184 1 0.0
